data_3000319
loop_
_publ_author_name
'Moneo Corcuera, Andrea'
of
Research
Catalonia
The
Institute
Science
Technology
Av.
Catalans
Spain.
'Breogan Pato Doldan'
of
Research
Catalonia
The
Institute
Science
Technology
Av.
Catalans
Spain.
'Sanchez Molina, Irene'
of
Research
Catalonia
The
Institute
Science
Technology
Av.
Catalans
Spain.
'Nieto Castro, David'
of
Research
Catalonia
The
Institute
Science
Technology
Av.
Catalans
Spain.
'Galan Mascaros, Jose Ramon'
of
Research
Catalonia
The
Institute
Science
Technology
Av.
Catalans
Spain.

_journal_name_full 'To be published in Molecules'
_chemical_formula_sum 'C36 H99.8 N24 Ni3 O46.9 S12'
_space_group_name_Hall '-P 1'
_space_group_name_H-M_alt 'P -1'
_cell_angle_alpha 81.612(4)
_cell_angle_beta 85.261(4)
_cell_angle_gamma 83.593(4)
_cell_length_a 14.2019(18)
_cell_length_b 15.2274(17)
_cell_length_c 21.239(2)
_cell_measurement_temperature 100(2)
_cell_volume 4505.3(9)
_diffrn_ambient_temperature 100(2)
_diffrn_radiation_type MoK\a
_diffrn_radiation_wavelength 0.71073
_refine_ls_goodness_of_fit_ref 0.996
_refine_ls_R_factor_all 0.2088
_refine_ls_R_factor_gt 0.0907
_refine_ls_wR_factor_gt 0.2340
_refine_ls_wR_factor_ref 0.3065
_cod_database_code 3000319
_cod_hold_until_date 2022-01-01

loop_
_atom_site_label
_atom_site_fract_x
_atom_site_fract_y
_atom_site_fract_z
? ? ? ?
